data_7008750
loop_
_publ_author_name
'Aguado, Javier E.'
'Canales, Silvia'
'Gimeno, M Concepci\'on'
'Jones, Peter G.'
'Laguna, Antonio'
'Villacampa, M. Dolores'

_publ_section_title
;
 Group 11 complexes with unsymmetrical P,S and P,Se disubstituted
 ferrocene ligands.
;
_journal_issue 18
_journal_name_full 'Dalton transactions (Cambridge, England : 2003)'
_journal_page_first 3005
_journal_page_last 3015
_journal_paper_doi 10.1039/b507058a
_journal_year 2005
_chemical_formula_sum 'C47.5 H39 Ag Cl F3 Fe O3 P2 S2'
_chemical_formula_weight 1040.02
_chemical_name_systematic
;
?
;
_space_group_IT_number 14
_symmetry_cell_setting monoclinic
_symmetry_space_group_name_Hall '-P 2yn'
_symmetry_space_group_name_H-M 'P 1 21/n 1'
_atom_sites_solution_hydrogens geom
_atom_sites_solution_primary direct
_atom_sites_solution_secondary difmap
_audit_creation_method SHELXL-97
_cell_angle_alpha 90.00
_cell_angle_beta 97.837(3)
_cell_angle_gamma 90.00
_cell_formula_units_Z 4
_cell_length_a 10.7313(8)
_cell_length_b 18.2674(14)
_cell_length_c 22.6389(16)
_cell_measurement_reflns_used 6297
_cell_measurement_temperature 143(2)
_cell_measurement_theta_max 28
_cell_measurement_theta_min 2
_cell_volume 4396.5(6)
_computing_cell_refinement 'Bruker SAINT'
_computing_data_collection 'Bruker SMART'
_computing_data_reduction 'Bruker SAINT'
_computing_molecular_graphics 'Siemens XP'
_computing_publication_material SHELXL-97
_computing_structure_refinement 'SHELXL-97 (Sheldrick, 1997)'
_computing_structure_solution 'SHELXS-97 (Sheldrick, 1990)'
_diffrn_ambient_temperature 143(2)
_diffrn_detector_area_resol_mean 8.192
_diffrn_measured_fraction_theta_full 1.000
_diffrn_measured_fraction_theta_max 1.000
_diffrn_measurement_device_type 'Bruker SMART 1000 CCD'
_diffrn_measurement_method '\w- and \f-scan'
_diffrn_radiation_monochromator graphite
_diffrn_radiation_source 'fine-focus sealed tube'
_diffrn_radiation_type MoK\a
_diffrn_radiation_wavelength 0.71073
_diffrn_reflns_av_R_equivalents 0.0696
_diffrn_reflns_av_sigmaI/netI 0.0384
_diffrn_reflns_limit_h_max 14
_diffrn_reflns_limit_h_min -14
_diffrn_reflns_limit_k_max 24
_diffrn_reflns_limit_k_min -24
_diffrn_reflns_limit_l_max 30
_diffrn_reflns_limit_l_min -29
_diffrn_reflns_number 84636
_diffrn_reflns_theta_full 28.00
_diffrn_reflns_theta_max 28.29
_diffrn_reflns_theta_min 1.44
_exptl_absorpt_coefficient_mu 1.059
_exptl_absorpt_correction_T_max 0.9415
_exptl_absorpt_correction_T_min 0.7007
_exptl_absorpt_correction_type numerical
_exptl_absorpt_process_details XPREP
_exptl_crystal_colour yellow
_exptl_crystal_density_diffrn 1.571
_exptl_crystal_density_method 'not measured'
_exptl_crystal_description plate
_exptl_crystal_F_000 2108
_exptl_crystal_size_max 0.33
_exptl_crystal_size_mid 0.23
_exptl_crystal_size_min 0.07
_refine_diff_density_max 0.658
_refine_diff_density_min -0.547
_refine_diff_density_rms 0.078
_refine_ls_extinction_method none
_refine_ls_goodness_of_fit_ref 1.013
_refine_ls_hydrogen_treatment riding
_refine_ls_matrix_type full
_refine_ls_number_parameters 583
_refine_ls_number_reflns 10919
_refine_ls_number_restraints 190
_refine_ls_restrained_S_all 1.015
_refine_ls_R_factor_all 0.0497
_refine_ls_R_factor_gt 0.0313
_refine_ls_shift/su_max 0.002
_refine_ls_shift/su_mean 0.000
_refine_ls_structure_factor_coef Fsqd
_refine_ls_weighting_details 'calc w=1/[\s^2^(Fo^2^)+(0.0378P)^2^+1.7580P] where P=(Fo^2^+2Fc^2^)/3'
_refine_ls_weighting_scheme calc
_refine_ls_wR_factor_gt 0.0719
_refine_ls_wR_factor_ref 0.0800
_reflns_number_gt 8274
_reflns_number_total 10919
_reflns_threshold_expression >2sigma(I)
_cod_data_source_file b507058a.txt
_cod_data_source_block amacha(complex18)
_cod_original_sg_symbol_H-M P21/n
_cod_original_formula_sum 'C47.50 H39 Ag Cl F3 Fe O3 P2 S2'
_cod_database_code 7008750

loop_
_symmetry_equiv_pos_as_xyz
'x, y, z'
'-x+1/2, y+1/2, -z+1/2'
'-x, -y, -z'
'x-1/2, -y-1/2, z-1/2'

loop_
_atom_site_label
_atom_site_type_symbol
_atom_site_fract_x
_atom_site_fract_y
_atom_site_fract_z
_atom_site_U_iso_or_equiv
_atom_site_adp_type
_atom_site_occupancy
_atom_site_symmetry_multiplicity
_atom_site_calc_flag
_atom_site_refinement_flags
_atom_site_disorder_assembly
_atom_site_disorder_group
Ag Ag 0.501659(15) 0.291303(9) 0.249246(7) 0.02126(5) Uani 1 1 d . . .
Fe Fe 0.81834(3) 0.179011(17) 0.330544(13) 0.01994(7) Uani 1 1 d . A .
P1 P 0.68397(5) 0.34447(3) 0.31291(2) 0.01895(11) Uani 1 1 d . A .
P2 P 0.38235(5) 0.34343(3) 0.15949(2) 0.02051(12) Uani 1 1 d . A .
S1 S 0.54910(5) 0.14781(3) 0.24525(2) 0.02303(12) Uani 1 1 d . A .
C1 C 0.7660(2) 0.27734(12) 0.36180(10) 0.0227(5) Uani 1 1 d U . .
C2 C 0.8991(2) 0.26625(13) 0.37784(11) 0.0302(5) Uani 1 1 d U A .
H2 H 0.9639 0.2969 0.3671 0.036 Uiso 1 1 calc R . .
C3 C 0.9160(3) 0.20161(14) 0.41238(11) 0.0376(6) Uani 1 1 d U . .
H3 H 0.9948 0.1814 0.4288 0.045 Uiso 1 1 calc R A .
C4 C 0.7972(3) 0.17211(14) 0.41849(10) 0.0368(6) Uani 1 1 d U A .
H4 H 0.7824 0.1288 0.4397 0.044 Uiso 1 1 calc R . .
C5 C 0.7029(2) 0.21819(12) 0.38737(10) 0.0278(5) Uani 1 1 d U A .
H5 H 0.6146 0.2111 0.3841 0.033 Uiso 1 1 calc R . .
C6 C 0.7135(2) 0.13618(11) 0.25785(9) 0.0210(4) Uani 1 1 d U . .
C7 C 0.8060(2) 0.18493(12) 0.24022(9) 0.0224(4) Uani 1 1 d U A .
H7 H 0.7897 0.2276 0.2164 0.027 Uiso 1 1 calc R . .
C8 C 0.9264(2) 0.15838(13) 0.26458(10) 0.0262(5) Uani 1 1 d U . .
H8 H 1.0048 0.1803 0.2601 0.031 Uiso 1 1 calc R A .
C9 C 0.9090(2) 0.09298(13) 0.29695(10) 0.0256(5) Uani 1 1 d U A .
H9 H 0.9742 0.0639 0.3177 0.031 Uiso 1 1 calc R . .
C10 C 0.7781(2) 0.07854(12) 0.29295(10) 0.0241(5) Uani 1 1 d U A .
H10 H 0.7402 0.0383 0.3103 0.029 Uiso 1 1 calc R . .
C11 C 0.5082(2) 0.12082(12) 0.16932(10) 0.0253(5) Uani 1 1 d U . .
C12 C 0.5950(2) 0.09536(13) 0.13415(11) 0.0315(5) Uani 1 1 d U A .
H12 H 0.6811 0.0904 0.1504 0.038 Uiso 1 1 calc R . .
C13 C 0.5551(3) 0.07719(15) 0.07484(12) 0.0420(7) Uani 1 1 d U . .
H13 H 0.6143 0.0603 0.0504 0.050 Uiso 1 1 calc R A .
C14 C 0.4296(3) 0.08361(16) 0.05130(13) 0.0466(7) Uani 1 1 d U A .
H14 H 0.4027 0.0709 0.0109 0.056 Uiso 1 1 calc R . .
C15 C 0.3433(3) 0.10863(15) 0.08683(12) 0.0414(7) Uani 1 1 d U . .
H15 H 0.2573 0.1132 0.0706 0.050 Uiso 1 1 calc R A .
C16 C 0.3816(2) 0.12714(13) 0.14600(11) 0.0297(5) Uani 1 1 d U A .
H16 H 0.3220 0.1439 0.1704 0.036 Uiso 1 1 calc R . .
C21 C 0.65118(19) 0.42007(12) 0.36159(9) 0.0200(4) Uani 1 1 d U . .
C22 C 0.6042(2) 0.48467(12) 0.33429(10) 0.0253(5) Uani 1 1 d U A .
H22 H 0.5945 0.4887 0.2921 0.030 Uiso 1 1 calc R . .
C23 C 0.5715(2) 0.54311(13) 0.36815(11) 0.0287(5) Uani 1 1 d U . .
H23 H 0.5397 0.5870 0.3492 0.034 Uiso 1 1 calc R A .
C24 C 0.5855(2) 0.53725(13) 0.42979(11) 0.0306(5) Uani 1 1 d U A .
H24 H 0.5631 0.5771 0.4532 0.037 Uiso 1 1 calc R . .
C25 C 0.6318(2) 0.47355(14) 0.45710(11) 0.0319(5) Uani 1 1 d U . .
H25 H 0.6416 0.4699 0.4993 0.038 Uiso 1 1 calc R A .
C26 C 0.6642(2) 0.41448(13) 0.42334(10) 0.0261(5) Uani 1 1 d U A .
H26 H 0.6952 0.3706 0.4425 0.031 Uiso 1 1 calc R . .
C31 C 0.8021(2) 0.38355(12) 0.27168(9) 0.0215(4) Uani 1 1 d U . .
C32 C 0.9076(2) 0.42073(13) 0.30047(10) 0.0264(5) Uani 1 1 d U A .
H32 H 0.9170 0.4276 0.3424 0.032 Uiso 1 1 calc R . .
C33 C 0.9980(2) 0.44749(13) 0.26799(12) 0.0314(5) Uani 1 1 d U . .
H33 H 1.0698 0.4721 0.2879 0.038 Uiso 1 1 calc R A .
C34 C 0.9844(2) 0.43861(13) 0.20661(11) 0.0312(5) Uani 1 1 d U A .
H34 H 1.0471 0.4568 0.1846 0.037 Uiso 1 1 calc R . .
C35 C 0.8801(2) 0.40341(13) 0.17750(11) 0.0287(5) Uani 1 1 d U . .
H35 H 0.8705 0.3978 0.1354 0.034 Uiso 1 1 calc R A .
C36 C 0.7884(2) 0.37608(12) 0.20976(10) 0.0241(5) Uani 1 1 d U A .
H36 H 0.7163 0.3522 0.1895 0.029 Uiso 1 1 calc R . .
C41 C 0.3288(2) 0.43603(12) 0.17310(10) 0.0228(4) Uani 1 1 d U . .
C42 C 0.3385(2) 0.46042(13) 0.23148(10) 0.0257(5) Uani 1 1 d U A .
H42 H 0.3728 0.4292 0.2631 0.031 Uiso 1 1 calc R . .
C43 C 0.2980(2) 0.53054(13) 0.24412(12) 0.0326(5) Uani 1 1 d U . .
H43 H 0.3044 0.5468 0.2843 0.039 Uiso 1 1 calc R A .
C44 C 0.2489(2) 0.57630(14) 0.19839(13) 0.0366(6) Uani 1 1 d U A .
H44 H 0.2236 0.6245 0.2070 0.044 Uiso 1 1 calc R . .
C45 C 0.2363(2) 0.55229(14) 0.14001(13) 0.0367(6) Uani 1 1 d U . .
H45 H 0.2009 0.5837 0.1087 0.044 Uiso 1 1 calc R A .
C46 C 0.2753(2) 0.48204(13) 0.12699(11) 0.0311(5) Uani 1 1 d U A .
H46 H 0.2656 0.4654 0.0869 0.037 Uiso 1 1 calc R . .
C51 C 0.2395(2) 0.30099(11) 0.12112(10) 0.0212(4) Uani 1 1 d U . .
C52 C 0.2148(2) 0.29222(14) 0.05964(10) 0.0306(5) Uani 1 1 d U A .
H52 H 0.2761 0.3062 0.0353 0.037 Uiso 1 1 calc R . .
C53 C 0.1005(2) 0.26311(15) 0.03363(11) 0.0351(6) Uani 1 1 d U . .
H53 H 0.0843 0.2571 -0.0084 0.042 Uiso 1 1 calc R A .
C54 C 0.0104(2) 0.24295(14) 0.06871(11) 0.0320(5) Uani 1 1 d U A .
H54 H -0.0681 0.2238 0.0509 0.038 Uiso 1 1 calc R . .
C55 C 0.0352(2) 0.25073(14) 0.12973(11) 0.0323(5) Uani 1 1 d U . .
H55 H -0.0265 0.2363 0.1538 0.039 Uiso 1 1 calc R A .
C56 C 0.1489(2) 0.27932(12) 0.15663(10) 0.0272(5) Uani 1 1 d U A .
H56 H 0.1650 0.2841 0.1988 0.033 Uiso 1 1 calc R . .
C61 C 0.4885(2) 0.35186(13) 0.10312(9) 0.0236(5) Uani 1 1 d U . .
C62 C 0.5320(2) 0.41843(14) 0.08399(11) 0.0333(6) Uani 1 1 d U A .
H62 H 0.5005 0.4630 0.0978 0.040 Uiso 1 1 calc R . .
C63 C 0.6215(3) 0.42011(16) 0.04475(12) 0.0413(7) Uani 1 1 d U . .
H63 H 0.6492 0.4658 0.0313 0.050 Uiso 1 1 calc R A .
C64 C 0.6699(2) 0.35598(17) 0.02533(11) 0.0401(6) Uani 1 1 d U A .
H64 H 0.7321 0.3574 -0.0008 0.048 Uiso 1 1 calc R . .
C65 C 0.6275(2) 0.28960(16) 0.04403(11) 0.0359(6) Uani 1 1 d U . .
H65 H 0.6598 0.2453 0.0302 0.043 Uiso 1 1 calc R A .
C66 C 0.5380(2) 0.28731(14) 0.08284(11) 0.0302(5) Uani 1 1 d U A .
H66 H 0.5101 0.2414 0.0957 0.036 Uiso 1 1 calc R . .
C98 C 0.4916(6) 0.0545(4) 0.5135(4) 0.083(3) Uani 0.50 1 d P . .
H98A H 0.4275 0.0884 0.4973 0.100 Uiso 0.50 1 d PR . .
H98B H 0.5444 0.0781 0.5456 0.100 Uiso 0.50 1 d PR . .
Cl Cl 0.58034(10) 0.02766(8) 0.45877(6) 0.1022(4) Uani 1 1 d . . .
S2 S 0.28382(14) 0.27382(7) 0.36208(6) 0.0351(3) Uani 0.851(3) 1 d PDU A 1
O1 O 0.4049(2) 0.27250(14) 0.34278(10) 0.0482(7) Uani 0.851(3) 1 d PDU A 1
O2 O 0.1819(3) 0.28048(18) 0.31358(13) 0.0755(11) Uani 0.851(3) 1 d PDU A 1
O3 O 0.2625(4) 0.22245(13) 0.40636(15) 0.0884(14) Uani 0.851(3) 1 d PDU A 1
C99 C 0.2793(3) 0.3605(2) 0.40119(15) 0.0320(12) Uani 0.851(3) 1 d PDU A 1
F1 F 0.3000(3) 0.41657(11) 0.36721(10) 0.0667(8) Uani 0.851(3) 1 d PDU A 1
F2 F 0.1705(2) 0.37103(13) 0.42127(12) 0.0689(8) Uani 0.851(3) 1 d PDU A 1
F3 F 0.3681(2) 0.36326(13) 0.44757(9) 0.0657(7) Uani 0.851(3) 1 d PDU A 1
S2' S 0.3020(8) 0.2596(4) 0.3738(3) 0.030(2) Uiso 0.149(3) 1 d PDU A 2
O1' O 0.3196(12) 0.2788(6) 0.3104(5) 0.036(3) Uiso 0.149(3) 1 d PDU A 2
O2' O 0.1821(12) 0.2293(9) 0.3671(8) 0.060(5) Uiso 0.149(3) 1 d PDU A 2
O3' O 0.4021(13) 0.2317(9) 0.4107(7) 0.067(5) Uiso 0.149(3) 1 d PDU A 2
C99' C 0.2756(16) 0.3513(8) 0.4008(7) 0.042(8) Uiso 0.149(3) 1 d PDU A 2
F1' F 0.1802(11) 0.3876(6) 0.3711(5) 0.052(3) Uiso 0.149(3) 1 d PDU A 2
F2' F 0.2586(13) 0.3532(7) 0.4576(5) 0.053(3) Uiso 0.149(3) 1 d PDU A 2
F3' F 0.3705(15) 0.3964(9) 0.3980(8) 0.088(5) Uiso 0.149(3) 1 d PDU A 2

loop_
_atom_site_aniso_label
_atom_site_aniso_U_11
_atom_site_aniso_U_22
_atom_site_aniso_U_33
_atom_site_aniso_U_23
_atom_site_aniso_U_13
_atom_site_aniso_U_12
Ag 0.02245(8) 0.02052(8) 0.02024(8) -0.00003(6) 0.00087(6) -0.00123(7)
Fe 0.02334(16) 0.01959(16) 0.01667(15) -0.00065(12) 0.00199(12) 0.00222(13)
P1 0.0201(3) 0.0180(3) 0.0188(3) -0.0017(2) 0.0027(2) -0.0021(2)
P2 0.0220(3) 0.0208(3) 0.0188(3) 0.0011(2) 0.0030(2) -0.0002(2)
S1 0.0225(3) 0.0199(3) 0.0262(3) -0.0028(2) 0.0017(2) 0.0011(2)
C1 0.0270(11) 0.0221(11) 0.0189(10) -0.0043(8) 0.0028(9) 0.0015(9)
C2 0.0312(13) 0.0279(12) 0.0285(12) -0.0081(10) -0.0061(10) 0.0024(10)
C3 0.0484(16) 0.0373(15) 0.0228(12) -0.0077(10) -0.0109(11) 0.0135(12)
C4 0.0625(18) 0.0309(14) 0.0182(11) 0.0026(9) 0.0101(11) 0.0116(13)
C5 0.0403(14) 0.0249(12) 0.0204(11) -0.0005(9) 0.0124(10) 0.0031(10)
C6 0.0228(11) 0.0198(11) 0.0198(10) -0.0030(8) 0.0007(8) 0.0027(9)
C7 0.0285(11) 0.0226(11) 0.0165(10) -0.0004(8) 0.0040(9) 0.0009(9)
C8 0.0246(11) 0.0314(12) 0.0240(11) -0.0022(9) 0.0082(9) 0.0011(9)
C9 0.0271(12) 0.0264(12) 0.0226(11) -0.0027(9) 0.0013(9) 0.0088(9)
C10 0.0313(12) 0.0174(10) 0.0238(11) -0.0017(8) 0.0038(9) 0.0021(9)
C11 0.0301(12) 0.0147(10) 0.0296(12) -0.0023(9) -0.0019(9) -0.0004(9)
C12 0.0308(13) 0.0280(12) 0.0332(13) -0.0061(10) -0.0045(10) 0.0095(10)
C13 0.0471(16) 0.0415(16) 0.0347(14) -0.0141(12) -0.0041(12) 0.0132(13)
C14 0.0531(18) 0.0447(17) 0.0363(15) -0.0162(13) -0.0145(13) 0.0068(14)
C15 0.0359(14) 0.0355(15) 0.0471(16) -0.0089(12) -0.0147(12) 0.0023(12)
C16 0.0267(12) 0.0209(11) 0.0397(14) -0.0034(10) -0.0019(10) -0.0008(9)
C21 0.0185(10) 0.0204(11) 0.0218(10) -0.0033(8) 0.0047(8) -0.0029(8)
C22 0.0298(12) 0.0229(11) 0.0230(11) -0.0013(9) 0.0035(9) -0.0016(9)
C23 0.0334(13) 0.0191(11) 0.0342(13) 0.0013(9) 0.0066(10) 0.0003(9)
C24 0.0333(13) 0.0264(12) 0.0334(13) -0.0107(10) 0.0093(10) 0.0016(10)
C25 0.0365(14) 0.0367(14) 0.0225(12) -0.0052(10) 0.0041(10) 0.0037(11)
C26 0.0292(12) 0.0263(12) 0.0225(11) 0.0002(9) 0.0020(9) 0.0050(9)
C31 0.0228(11) 0.0177(10) 0.0244(11) -0.0010(8) 0.0049(9) 0.0004(8)
C32 0.0259(12) 0.0259(12) 0.0280(12) -0.0046(9) 0.0054(9) -0.0028(9)
C33 0.0247(12) 0.0252(12) 0.0449(14) -0.0036(10) 0.0070(11) -0.0051(10)
C34 0.0291(12) 0.0265(12) 0.0413(14) 0.0042(10) 0.0170(11) 0.0017(10)
C35 0.0343(13) 0.0264(12) 0.0276(12) 0.0037(9) 0.0117(10) 0.0050(10)
C36 0.0266(11) 0.0205(11) 0.0255(11) -0.0001(9) 0.0042(9) 0.0003(9)
C41 0.0195(10) 0.0198(11) 0.0296(12) 0.0019(9) 0.0054(9) -0.0017(9)
C42 0.0240(11) 0.0255(12) 0.0286(12) 0.0003(9) 0.0069(9) -0.0011(9)
C43 0.0304(13) 0.0266(13) 0.0438(15) -0.0062(11) 0.0160(11) -0.0025(10)
C44 0.0311(13) 0.0203(12) 0.0615(18) 0.0006(11) 0.0180(12) 0.0005(10)
C45 0.0306(13) 0.0271(13) 0.0522(16) 0.0116(11) 0.0054(12) 0.0026(10)
C46 0.0293(13) 0.0289(13) 0.0342(13) 0.0037(10) 0.0007(10) 0.0004(10)
C51 0.0220(11) 0.0184(10) 0.0232(11) -0.0001(8) 0.0030(9) -0.0002(8)
C52 0.0275(12) 0.0410(14) 0.0235(12) 0.0028(10) 0.0043(9) -0.0050(11)
C53 0.0337(13) 0.0464(15) 0.0242(12) -0.0014(11) 0.0005(10) -0.0074(12)
C54 0.0259(12) 0.0308(13) 0.0387(14) -0.0070(11) 0.0022(10) -0.0060(10)
C55 0.0310(13) 0.0317(14) 0.0372(14) -0.0029(11) 0.0149(11) -0.0066(11)
C56 0.0319(13) 0.0282(13) 0.0230(11) -0.0015(9) 0.0088(10) -0.0048(10)
C61 0.0197(10) 0.0321(12) 0.0184(10) 0.0004(9) -0.0003(8) -0.0019(9)
C62 0.0358(14) 0.0347(14) 0.0304(13) -0.0013(10) 0.0080(11) -0.0065(11)
C63 0.0425(16) 0.0480(17) 0.0357(15) 0.0029(12) 0.0132(12) -0.0145(13)
C64 0.0299(13) 0.0667(19) 0.0251(13) -0.0036(12) 0.0089(10) -0.0096(13)
C65 0.0287(13) 0.0504(16) 0.0293(13) -0.0067(11) 0.0065(10) 0.0041(12)
C66 0.0273(12) 0.0353(13) 0.0281(12) -0.0004(10) 0.0043(10) -0.0002(10)
C98 0.035(4) 0.080(6) 0.128(7) -0.049(5) -0.013(4) 0.010(4)
Cl 0.0533(6) 0.1323(11) 0.1219(10) -0.0469(8) 0.0158(6) -0.0064(6)
S2 0.0466(7) 0.0295(6) 0.0344(6) -0.0067(5) 0.0240(5) -0.0078(5)
O1 0.0454(15) 0.0626(16) 0.0420(14) 0.0052(11) 0.0251(12) 0.0112(12)
O2 0.0458(16) 0.114(3) 0.0657(19) -0.0556(18) 0.0045(14) -0.0188(16)
O3 0.180(4) 0.0274(14) 0.080(2) -0.0026(13) 0.097(3) -0.0161(17)
C99 0.0328(19) 0.0356(19) 0.0284(18) -0.0078(13) 0.0075(12) -0.0130(14)
F1 0.121(2) 0.0312(11) 0.0531(14) 0.0074(9) 0.0285(14) 0.0032(12)
F2 0.0549(14) 0.0717(16) 0.0875(19) -0.0393(14) 0.0357(13) -0.0018(12)
F3 0.0734(17) 0.0777(16) 0.0393(12) -0.0178(11) -0.0169(11) -0.0093(13)

loop_
_atom_type_symbol
_atom_type_description
_atom_type_scat_dispersion_real
_atom_type_scat_dispersion_imag
_atom_type_scat_source
C C 0.0033 0.0016 'International Tables Vol C Tables 4.2.6.8 and 6.1.1.4'
H H 0.0000 0.0000 'International Tables Vol C Tables 4.2.6.8 and 6.1.1.4'
O O 0.0106 0.0060 'International Tables Vol C Tables 4.2.6.8 and 6.1.1.4'
F F 0.0171 0.0103 'International Tables Vol C Tables 4.2.6.8 and 6.1.1.4'
P P 0.1023 0.0942 'International Tables Vol C Tables 4.2.6.8 and 6.1.1.4'
S S 0.1246 0.1234 'International Tables Vol C Tables 4.2.6.8 and 6.1.1.4'
Cl Cl 0.1484 0.1585 'International Tables Vol C Tables 4.2.6.8 and 6.1.1.4'
Fe Fe 0.3463 0.8444 'International Tables Vol C Tables 4.2.6.8 and 6.1.1.4'
Ag Ag -0.8971 1.1015 'International Tables Vol C Tables 4.2.6.8 and 6.1.1.4'

loop_
_exptl_crystal_face_index_h
_exptl_crystal_face_index_k
_exptl_crystal_face_index_l
_exptl_crystal_face_perp_dist
-1.00 0.00 1.00 0.0350
1.00 0.00 -1.00 0.0270
-1.00 -1.00 1.00 0.1070
1.00 1.00 -1.00 0.0990
0.00 0.00 1.00 0.0940
1.00 -1.00 -1.00 0.1000
-1.00 1.00 1.00 0.1100
0.00 -1.00 -8.00 0.1090

loop_
_geom_angle_atom_site_label_1
_geom_angle_atom_site_label_2
_geom_angle_atom_site_label_3
_geom_angle
_geom_angle_site_symmetry_1
_geom_angle_site_symmetry_3
_geom_angle_publ_flag
P2 Ag P1 128.09(2) . . ?
P2 Ag O1 121.72(6) . . ?
P1 Ag O1 86.98(6) . . ?
P2 Ag O1' 97.7(3) . . ?
P1 Ag O1' 108.8(3) . . ?
O1 Ag O1' 25.0(3) . . ?
P2 Ag S1 115.760(19) . . ?
P1 Ag S1 105.447(18) . . ?
O1 Ag S1 89.83(6) . . ?
O1' Ag S1 95.4(3) . . ?
C6 Fe C7 41.31(9) . . ?
C6 Fe C5 109.39(10) . . ?
C7 Fe C5 130.95(9) . . ?
C6 Fe C1 118.36(9) . . ?
C7 Fe C1 108.60(9) . . ?
C5 Fe C1 41.37(9) . . ?
C6 Fe C4 130.38(11) . . ?
C7 Fe C4 169.95(11) . . ?
C5 Fe C4 41.00(10) . . ?
C1 Fe C4 69.06(9) . . ?
C6 Fe C3 167.71(10) . . ?
C7 Fe C3 148.90(11) . . ?
C5 Fe C3 68.69(11) . . ?
C1 Fe C3 68.81(9) . . ?
C4 Fe C3 40.38(11) . . ?
C6 Fe C10 41.46(8) . . ?
C7 Fe C10 69.40(9) . . ?
C5 Fe C10 117.83(10) . . ?
C1 Fe C10 152.06(9) . . ?
C4 Fe C10 107.80(10) . . ?
C3 Fe C10 127.75(10) . . ?
C6 Fe C2 151.32(9) . . ?
C7 Fe C2 116.73(10) . . ?
C5 Fe C2 69.24(10) . . ?
C1 Fe C2 41.28(9) . . ?
C4 Fe C2 68.43(11) . . ?
C3 Fe C2 40.48(10) . . ?
C10 Fe C2 165.42(9) . . ?
C6 Fe C8 69.04(9) . . ?
C7 Fe C8 40.71(9) . . ?
C5 Fe C8 168.78(9) . . ?
C1 Fe C8 128.77(9) . . ?
C4 Fe C8 148.32(10) . . ?
C3 Fe C8 115.30(11) . . ?
C10 Fe C8 68.87(9) . . ?
C2 Fe C8 106.49(10) . . ?
C6 Fe C9 68.93(9) . . ?
C7 Fe C9 68.70(9) . . ?
C5 Fe C9 149.99(9) . . ?
C1 Fe C9 166.57(9) . . ?
C4 Fe C9 115.91(10) . . ?
C3 Fe C9 106.31(10) . . ?
C10 Fe C9 40.62(9) . . ?
C2 Fe C9 127.11(10) . . ?
C8 Fe C9 40.78(9) . . ?
C1 P1 C31 105.46(10) . . ?
C1 P1 C21 105.18(10) . . ?
C31 P1 C21 102.55(10) . . ?
C1 P1 Ag 111.94(7) . . ?
C31 P1 Ag 114.05(7) . . ?
C21 P1 Ag 116.53(7) . . ?
C41 P2 C51 102.15(10) . . ?
C41 P2 C61 106.25(10) . . ?
C51 P2 C61 105.42(10) . . ?
C41 P2 Ag 111.23(7) . . ?
C51 P2 Ag 122.71(7) . . ?
C61 P2 Ag 107.90(7) . . ?
C6 S1 C11 103.43(11) . . ?
C6 S1 Ag 107.69(7) . . ?
C11 S1 Ag 106.29(7) . . ?
C5 C1 C2 107.3(2) . . ?
C5 C1 P1 122.84(18) . . ?
C2 C1 P1 129.53(18) . . ?
C5 C1 Fe 69.18(12) . . ?
C2 C1 Fe 69.66(13) . . ?
P1 C1 Fe 121.48(11) . . ?
C3 C2 C1 107.8(2) . . ?
C3 C2 Fe 69.66(14) . . ?
C1 C2 Fe 69.06(13) . . ?
C4 C3 C2 108.9(2) . . ?
C4 C3 Fe 69.64(14) . . ?
C2 C3 Fe 69.87(13) . . ?
C3 C4 C5 108.5(2) . . ?
C3 C4 Fe 69.98(14) . . ?
C5 C4 Fe 69.33(13) . . ?
C4 C5 C1 107.5(2) . . ?
C4 C5 Fe 69.67(13) . . ?
C1 C5 Fe 69.45(12) . . ?
C7 C6 C10 108.04(19) . . ?
C7 C6 S1 126.69(16) . . ?
C10 C6 S1 125.05(17) . . ?
C7 C6 Fe 69.86(12) . . ?
C10 C6 Fe 70.17(12) . . ?
S1 C6 Fe 121.31(11) . . ?
C8 C7 C6 107.95(19) . . ?
C8 C7 Fe 70.13(12) . . ?
C6 C7 Fe 68.83(12) . . ?
C7 C8 C9 108.1(2) . . ?
C7 C8 Fe 69.17(12) . . ?
C9 C8 Fe 69.69(13) . . ?
C10 C9 C8 108.7(2) . . ?
C10 C9 Fe 69.52(12) . . ?
C8 C9 Fe 69.53(13) . . ?
C9 C10 C6 107.3(2) . . ?
C9 C10 Fe 69.86(13) . . ?
C6 C10 Fe 68.38(12) . . ?
C12 C11 C16 120.5(2) . . ?
C12 C11 S1 123.34(18) . . ?
C16 C11 S1 116.17(18) . . ?
C11 C12 C13 119.4(2) . . ?
C14 C13 C12 120.4(3) . . ?
C15 C14 C13 119.8(2) . . ?
C14 C15 C16 120.5(2) . . ?
C15 C16 C11 119.3(2) . . ?
C26 C21 C22 119.3(2) . . ?
C26 C21 P1 123.29(17) . . ?
C22 C21 P1 117.34(16) . . ?
C23 C22 C21 120.7(2) . . ?
C24 C23 C22 119.7(2) . . ?
C25 C24 C23 120.0(2) . . ?
C24 C25 C26 120.6(2) . . ?
C21 C26 C25 119.8(2) . . ?
C36 C31 C32 118.8(2) . . ?
C36 C31 P1 119.46(17) . . ?
C32 C31 P1 121.76(17) . . ?
C33 C32 C31 120.3(2) . . ?
C32 C33 C34 120.3(2) . . ?
C35 C34 C33 120.1(2) . . ?
C34 C35 C36 120.1(2) . . ?
C35 C36 C31 120.4(2) . . ?
C42 C41 C46 119.2(2) . . ?
C42 C41 P2 118.34(17) . . ?
C46 C41 P2 122.44(18) . . ?
C41 C42 C43 120.4(2) . . ?
C44 C43 C42 120.1(2) . . ?
C43 C44 C45 120.2(2) . . ?
C44 C45 C46 120.1(2) . . ?
C45 C46 C41 119.9(2) . . ?
C52 C51 C56 119.3(2) . . ?
C52 C51 P2 123.93(17) . . ?
C56 C51 P2 116.74(17) . . ?
C51 C52 C53 120.3(2) . . ?
C54 C53 C52 120.2(2) . . ?
C55 C54 C53 119.6(2) . . ?
C54 C55 C56 121.0(2) . . ?
C55 C56 C51 119.5(2) . . ?
C62 C61 C66 118.5(2) . . ?
C62 C61 P2 123.87(18) . . ?
C66 C61 P2 117.33(18) . . ?
C61 C62 C63 120.4(2) . . ?
C64 C63 C62 120.5(3) . . ?
C63 C64 C65 119.6(2) . . ?
C64 C65 C66 120.4(3) . . ?
C65 C66 C61 120.6(2) . . ?
Cl C98 Cl 108.1(4) . 3_656 ?
C98 Cl C98 71.9(4) . 3_656 ?
O3 S2 O1 116.6(2) . . ?
O3 S2 O2 114.5(2) . . ?
O1 S2 O2 113.29(18) . . ?
O3 S2 C99 102.43(17) . . ?
O1 S2 C99 104.46(17) . . ?
O2 S2 C99 103.24(19) . . ?
S2 O1 Ag 139.15(17) . . ?
F1 C99 F3 105.9(3) . . ?
F1 C99 F2 108.3(3) . . ?
F3 C99 F2 107.2(3) . . ?
F1 C99 S2 112.0(2) . . ?
F3 C99 S2 110.9(3) . . ?
F2 C99 S2 112.1(3) . . ?
O3' S2' O2' 123.9(12) . . ?
O3' S2' O1' 118.4(10) . . ?
O2' S2' O1' 102.8(10) . . ?
O3' S2' C99' 106.4(9) . . ?
O2' S2' C99' 102.7(10) . . ?
O1' S2' C99' 98.7(8) . . ?
S2' O1' Ag 137.6(8) . . ?
F3' C99' F2' 104.0(14) . . ?
F3' C99' F1' 102.2(14) . . ?
F2' C99' F1' 106.4(13) . . ?
F3' C99' S2' 113.7(13) . . ?
F2' C99' S2' 113.5(11) . . ?
F1' C99' S2' 115.8(11) . . ?

loop_
_geom_bond_atom_site_label_1
_geom_bond_atom_site_label_2
_geom_bond_distance
_geom_bond_site_symmetry_2
_geom_bond_publ_flag
Ag P2 2.4424(6) . ?
Ag P1 2.4656(6) . ?
Ag O1 2.506(2) . ?
Ag O1' 2.554(11) . ?
Ag S1 2.6741(6) . ?
Fe C6 2.020(2) . ?
Fe C7 2.034(2) . ?
Fe C5 2.034(2) . ?
Fe C1 2.037(2) . ?
Fe C4 2.038(2) . ?
Fe C3 2.043(2) . ?
Fe C10 2.044(2) . ?
Fe C2 2.045(2) . ?
Fe C8 2.047(2) . ?
Fe C9 2.049(2) . ?
P1 C1 1.799(2) . ?
P1 C31 1.819(2) . ?
P1 C21 1.831(2) . ?
P2 C41 1.826(2) . ?
P2 C51 1.828(2) . ?
P2 C61 1.830(2) . ?
S1 C6 1.761(2) . ?
S1 C11 1.785(2) . ?
C1 C5 1.438(3) . ?
C1 C2 1.439(3) . ?
C2 C3 1.414(4) . ?
C3 C4 1.409(4) . ?
C4 C5 1.426(3) . ?
C6 C7 1.430(3) . ?
C6 C10 1.439(3) . ?
C7 C8 1.419(3) . ?
C8 C9 1.427(3) . ?
C9 C10 1.421(3) . ?
C11 C12 1.386(3) . ?
C11 C16 1.394(3) . ?
C12 C13 1.393(3) . ?
C13 C14 1.384(4) . ?
C14 C15 1.384(4) . ?
C15 C16 1.388(3) . ?
C21 C26 1.390(3) . ?
C21 C22 1.394(3) . ?
C22 C23 1.387(3) . ?
C23 C24 1.387(3) . ?
C24 C25 1.378(3) . ?
C25 C26 1.394(3) . ?
C31 C36 1.396(3) . ?
C31 C32 1.402(3) . ?
C32 C33 1.384(3) . ?
C33 C34 1.387(4) . ?
C34 C35 1.379(4) . ?
C35 C36 1.395(3) . ?
C41 C42 1.385(3) . ?
C41 C46 1.401(3) . ?
C42 C43 1.395(3) . ?
C43 C44 1.378(4) . ?
C44 C45 1.381(4) . ?
C45 C46 1.394(4) . ?
C51 C52 1.390(3) . ?
C51 C56 1.401(3) . ?
C52 C53 1.391(3) . ?
C53 C54 1.382(3) . ?
C54 C55 1.378(3) . ?
C55 C56 1.389(3) . ?
C61 C62 1.392(3) . ?
C61 C66 1.396(3) . ?
C62 C63 1.394(3) . ?
C63 C64 1.378(4) . ?
C64 C65 1.382(4) . ?
C65 C66 1.388(3) . ?
C98 Cl 1.734(8) . ?
C98 Cl 1.838(9) 3_656 ?
Cl C98 1.838(9) 3_656 ?
S2 O3 1.414(3) . ?
S2 O1 1.426(2) . ?
S2 O2 1.446(3) . ?
S2 C99 1.818(4) . ?
C99 F1 1.317(4) . ?
C99 F3 1.319(4) . ?
C99 F2 1.324(4) . ?
S2' O3' 1.367(12) . ?
S2' O2' 1.389(12) . ?
S2' O1' 1.514(11) . ?
S2' C99' 1.819(14) . ?
C99' F3' 1.318(14) . ?
C99' F2' 1.323(13) . ?
C99' F1' 1.324(14) . ?
